data_7202434
loop_
_publ_author_name
'Costin-Hogan, Christina E.'
'Chen, Chun-Long'
'Hughes, Emma'
'Pickett, Austin'
'Valencia, Richard'
'Rath, Nigam P.'
'Beatty, Alicia M.'

_publ_section_title
;
 &#x201C;Reverse&#x201D; engineering: Toward 0-D cadmium halide
 clusters
;
_journal_issue 12
_journal_name_full CrystEngComm
_journal_page_first 1910
_journal_paper_doi 10.1039/b812504j
_journal_volume 10
_journal_year 2008
_chemical_formula_moiety 'C13 H14 N2, Cd Cl4'
_chemical_formula_sum 'C13 H14 Cd Cl4 N2'
_chemical_formula_weight 452.46
_chemical_name_systematic
;
?
;
_space_group_IT_number 62
_symmetry_cell_setting orthorhombic
_symmetry_space_group_name_Hall '-P 2ac 2n'
_symmetry_space_group_name_H-M 'P n m a'
_atom_sites_solution_hydrogens geom
_atom_sites_solution_primary direct
_atom_sites_solution_secondary difmap
_audit_creation_method SHELXL-97
_cell_angle_alpha 90.00
_cell_angle_beta 90.00
_cell_angle_gamma 90.00
_cell_formula_units_Z 4
_cell_length_a 7.346(5)
_cell_length_b 29.04(2)
_cell_length_c 7.460(6)
_cell_measurement_reflns_used 1024
_cell_measurement_temperature 299(2)
_cell_measurement_theta_max 24.9
_cell_measurement_theta_min 4.1
_cell_volume 1591(2)
_computing_cell_refinement 'Bruker SMART'
_computing_data_collection 'Bruker SMART'
_computing_data_reduction 'Bruker SAINT'
_computing_molecular_graphics 'Bruker-SHELXTL (Sheldrick, G.M., 2008)'
_computing_publication_material 'Bruker-SHELXTL (Sheldrick, G.M., 2008)'
_computing_structure_refinement 'Bruker-SHELXTL (Sheldrick, G.M., 2008)'
_computing_structure_solution 'Bruker-SHELXTL (Sheldrick, G.M., 2008)'
_diffrn_ambient_temperature 299(2)
_diffrn_measured_fraction_theta_full 0.998
_diffrn_measured_fraction_theta_max 0.998
_diffrn_measurement_device_type 'CCD area detector'
_diffrn_measurement_method 'phi and omega scans'
_diffrn_radiation_monochromator graphite
_diffrn_radiation_source 'fine-focus sealed tube'
_diffrn_radiation_type MoK\a
_diffrn_radiation_wavelength 0.71073
_diffrn_reflns_av_R_equivalents 0.0526
_diffrn_reflns_av_sigmaI/netI 0.0355
_diffrn_reflns_limit_h_max 8
_diffrn_reflns_limit_h_min -8
_diffrn_reflns_limit_k_max 34
_diffrn_reflns_limit_k_min -34
_diffrn_reflns_limit_l_max 8
_diffrn_reflns_limit_l_min -8
_diffrn_reflns_number 11746
_diffrn_reflns_theta_full 25.04
_diffrn_reflns_theta_max 25.04
_diffrn_reflns_theta_min 2.81
_exptl_absorpt_coefficient_mu 2.033
_exptl_absorpt_correction_T_max 0.7452
_exptl_absorpt_correction_T_min 0.6023
_exptl_absorpt_correction_type multi-scan
_exptl_absorpt_process_details 'sadabs v2008/1'
_exptl_crystal_colour pale
_exptl_crystal_density_diffrn 1.888
_exptl_crystal_density_method 'not measured'
_exptl_crystal_description plate
_exptl_crystal_F_000 888
_exptl_crystal_size_max 0.18
_exptl_crystal_size_mid 0.14
_exptl_crystal_size_min 0.08
_refine_diff_density_max 0.673
_refine_diff_density_min -0.686
_refine_diff_density_rms 0.103
_refine_ls_extinction_method none
_refine_ls_goodness_of_fit_ref 1.117
_refine_ls_hydrogen_treatment mixed
_refine_ls_matrix_type full
_refine_ls_number_parameters 103
_refine_ls_number_reflns 1437
_refine_ls_number_restraints 1
_refine_ls_restrained_S_all 1.117
_refine_ls_R_factor_all 0.0531
_refine_ls_R_factor_gt 0.0415
_refine_ls_shift/su_max 0.000
_refine_ls_shift/su_mean 0.000
_refine_ls_structure_factor_coef Fsqd
_refine_ls_weighting_details 'calc w=1/[\s^2^(Fo^2^)+(0.0355P)^2^+10.1150P] where P=(Fo^2^+2Fc^2^)/3'
_refine_ls_weighting_scheme calc
_refine_ls_wR_factor_gt 0.1057
_refine_ls_wR_factor_ref 0.1137
_reflns_number_gt 1182
_reflns_number_total 1437
_reflns_threshold_expression >2sigma(I)
_cod_data_source_file b812504j.txt
_cod_data_source_block compound1
_cod_depositor_comments
;
The following automatic conversions were performed:
'_symmetry_cell_setting' value 'Orthorhombic' changed to 'orthorhombic'
according to '/home/saulius/struct/CIF-dictionaries/cif_core.dic'
dictionary named 'cif_core.dic' version 2.4.1 from 2010-06-29.

Automatic conversion script
Id: cif_fix_enum 1527 2010-12-29 10:47:43Z saulius 
;
_cod_original_cell_volume 1592(2)
_cod_original_sg_symbol_H-M Pnma
_cod_database_code 7202434

loop_
_symmetry_equiv_pos_as_xyz
'x, y, z'
'-x+1/2, -y, z+1/2'
'-x, y+1/2, -z'
'x+1/2, -y+1/2, -z+1/2'
'-x, -y, -z'
'x-1/2, y, -z-1/2'
'x, -y-1/2, z'
'-x-1/2, y-1/2, z-1/2'

loop_
_atom_site_label
_atom_site_type_symbol
_atom_site_fract_x
_atom_site_fract_y
_atom_site_fract_z
_atom_site_U_iso_or_equiv
_atom_site_adp_type
_atom_site_occupancy
_atom_site_symmetry_multiplicity
_atom_site_calc_flag
_atom_site_refinement_flags
_atom_site_disorder_assembly
_atom_site_disorder_group
Cd1 Cd 0.0000 0.5000 1.0000 0.0257(2) Uani 1 2 d S . .
Cl2 Cl 0.2142(2) 0.48677(6) 1.2859(2) 0.0377(4) Uani 1 1 d . . .
Cl1 Cl -0.0172(2) 0.58556(5) 1.0516(2) 0.0420(4) Uani 1 1 d . . .
N1 N 0.0364(8) 0.58317(18) 1.4751(8) 0.0383(13) Uani 1 1 d . . .
H1A H -0.0251 0.5675 1.5579 0.05(2) Uiso 1 1 calc R . .
H1B H 0.1547 0.5772 1.4859 0.08(3) Uiso 1 1 calc R . .
H1C H -0.0013 0.5747 1.3665 0.09(4) Uiso 1 1 calc R . .
C1 C 0.0051(9) 0.6324(2) 1.4993(8) 0.0346(14) Uani 1 1 d . . .
C2 C -0.1260(9) 0.6469(2) 1.6213(9) 0.0389(16) Uani 1 1 d . . .
H2 H -0.1931 0.6255 1.6859 0.047 Uiso 1 1 calc R . .
C3 C -0.1557(9) 0.6928(2) 1.6455(9) 0.0396(16) Uani 1 1 d . . .
H3 H -0.2434 0.7028 1.7266 0.047 Uiso 1 1 calc R . .
C4 C -0.0545(8) 0.7244(2) 1.5488(8) 0.0283(13) Uani 1 1 d . . .
C5 C 0.0780(8) 0.7098(2) 1.4250(8) 0.0299(13) Uani 1 1 d . . .
C6 C 0.1056(8) 0.6626(2) 1.4005(8) 0.0339(14) Uani 1 1 d . . .
H6 H 0.1910 0.6519 1.3183 0.041 Uiso 1 1 calc R . .
C7 C 0.1685(14) 0.7500 1.3372(15) 0.042(2) Uani 1 2 d SD . .
H7A H 0.134(14) 0.7500 1.200(11) 0.06(3) Uiso 1 2 d SD . .
H7B H 0.307(12) 0.7500 1.376(16) 0.08(4) Uiso 1 2 d SD . .

loop_
_atom_site_aniso_label
_atom_site_aniso_U_11
_atom_site_aniso_U_22
_atom_site_aniso_U_33
_atom_site_aniso_U_23
_atom_site_aniso_U_13
_atom_site_aniso_U_12
Cd1 0.0254(3) 0.0264(3) 0.0254(3) -0.0008(2) 0.0005(2) 0.0018(2)
Cl2 0.0324(7) 0.0469(9) 0.0338(8) 0.0015(7) -0.0109(7) -0.0014(7)
Cl1 0.0534(10) 0.0276(8) 0.0452(9) -0.0027(7) 0.0024(8) 0.0003(7)
N1 0.040(3) 0.027(3) 0.048(4) 0.000(3) -0.002(3) 0.003(2)
C1 0.040(3) 0.028(3) 0.036(3) 0.001(3) -0.005(3) 0.003(3)
C2 0.044(4) 0.034(4) 0.039(4) 0.005(3) 0.010(3) -0.004(3)
C3 0.039(4) 0.043(4) 0.037(4) 0.003(3) 0.017(3) -0.001(3)
C4 0.024(3) 0.032(3) 0.029(3) 0.001(3) -0.001(2) 0.001(2)
C5 0.031(3) 0.032(3) 0.027(3) 0.004(3) 0.005(3) -0.003(3)
C6 0.032(3) 0.038(4) 0.032(3) -0.003(3) 0.008(3) 0.004(3)
C7 0.045(6) 0.030(5) 0.051(6) 0.000 0.020(5) 0.000

loop_
_atom_type_symbol
_atom_type_description
_atom_type_scat_dispersion_real
_atom_type_scat_dispersion_imag
_atom_type_scat_source
C C 0.0033 0.0016 'International Tables Vol C Tables 4.2.6.8 and 6.1.1.4'
H H 0.0000 0.0000 'International Tables Vol C Tables 4.2.6.8 and 6.1.1.4'
N N 0.0061 0.0033 'International Tables Vol C Tables 4.2.6.8 and 6.1.1.4'
Cl Cl 0.1484 0.1585 'International Tables Vol C Tables 4.2.6.8 and 6.1.1.4'
Cd Cd -0.8075 1.2024 'International Tables Vol C Tables 4.2.6.8 and 6.1.1.4'

loop_
_geom_angle_atom_site_label_1
_geom_angle_atom_site_label_2
_geom_angle_atom_site_label_3
_geom_angle
_geom_angle_site_symmetry_1
_geom_angle_site_symmetry_3
_geom_angle_publ_flag
Cl1 Cd1 Cl1 180.00(8) . 5_567 ?
Cl1 Cd1 Cl2 90.65(6) . 6_558 ?
Cl1 Cd1 Cl2 89.35(6) 5_567 6_558 ?
Cl1 Cd1 Cl2 89.35(6) . 2_564 ?
Cl1 Cd1 Cl2 90.65(6) 5_567 2_564 ?
Cl2 Cd1 Cl2 180.0 6_558 2_564 ?
Cl1 Cd1 Cl2 87.16(6) . 5_567 ?
Cl1 Cd1 Cl2 92.84(6) 5_567 5_567 ?
Cl2 Cd1 Cl2 92.01(6) 6_558 5_567 ?
Cl2 Cd1 Cl2 87.99(6) 2_564 5_567 ?
Cl1 Cd1 Cl2 92.84(6) . . ?
Cl1 Cd1 Cl2 87.16(6) 5_567 . ?
Cl2 Cd1 Cl2 87.99(6) 6_558 . ?
Cl2 Cd1 Cl2 92.01(6) 2_564 . ?
Cl2 Cd1 Cl2 180.00(4) 5_567 . ?
Cd1 Cl2 Cd1 156.80(7) 2_565 . ?
C1 N1 H1A 109.5 . . ?
C1 N1 H1B 109.5 . . ?
H1A N1 H1B 109.5 . . ?
C1 N1 H1C 109.5 . . ?
H1A N1 H1C 109.5 . . ?
H1B N1 H1C 109.5 . . ?
C6 C1 C2 122.3(6) . . ?
C6 C1 N1 118.5(6) . . ?
C2 C1 N1 119.2(6) . . ?
C3 C2 C1 119.7(6) . . ?
C3 C2 H2 120.2 . . ?
C1 C2 H2 120.2 . . ?
C2 C3 C4 119.5(6) . . ?
C2 C3 H3 120.2 . . ?
C4 C3 H3 120.2 . . ?
C3 C4 C5 120.9(6) . . ?
C3 C4 C4 131.5(4) . 7_575 ?
C5 C4 C4 107.5(3) . 7_575 ?
C6 C5 C4 118.8(5) . . ?
C6 C5 C7 130.2(6) . . ?
C4 C5 C7 111.1(6) . . ?
C1 C6 C5 118.8(6) . . ?
C1 C6 H6 120.6 . . ?
C5 C6 H6 120.6 . . ?
C5 C7 C5 102.8(8) 7_575 . ?
C5 C7 H7A 109(3) 7_575 . ?
C5 C7 H7A 109(4) . . ?
C5 C7 H7B 108(4) 7_575 . ?
C5 C7 H7B 108(4) . . ?
H7A C7 H7B 120(9) . . ?

loop_
_geom_bond_atom_site_label_1
_geom_bond_atom_site_label_2
_geom_bond_distance
_geom_bond_site_symmetry_2
_geom_bond_publ_flag
Cd1 Cl1 2.518(2) . ?
Cd1 Cl1 2.518(2) 5_567 ?
Cd1 Cl2 2.666(2) 6_558 ?
Cd1 Cl2 2.666(2) 2_564 ?
Cd1 Cl2 2.678(2) 5_567 ?
Cd1 Cl2 2.678(2) . ?
Cl2 Cd1 2.666(2) 2_565 ?
N1 C1 1.459(8) . ?
N1 H1A 0.8900 . ?
N1 H1B 0.8900 . ?
N1 H1C 0.8900 . ?
C1 C6 1.362(9) . ?
C1 C2 1.390(9) . ?
C2 C3 1.361(9) . ?
C2 H2 0.9300 . ?
C3 C4 1.384(9) . ?
C3 H3 0.9300 . ?
C4 C5 1.408(9) . ?
C4 C4 1.489(12) 7_575 ?
C5 C6 1.398(9) . ?
C5 C7 1.496(8) . ?
C6 H6 0.9300 . ?
C7 C5 1.496(8) 7_575 ?
C7 H7A 1.06(8) . ?
C7 H7B 1.06(8) . ?

loop_
_geom_torsion_atom_site_label_1
_geom_torsion_atom_site_label_2
_geom_torsion_atom_site_label_3
_geom_torsion_atom_site_label_4
_geom_torsion
_geom_torsion_site_symmetry_1
_geom_torsion_site_symmetry_2
_geom_torsion_site_symmetry_3
_geom_torsion_site_symmetry_4
_geom_torsion_publ_flag
Cl1 Cd1 Cl2 Cd1 -52.46(18) . . . 2_565 ?
Cl1 Cd1 Cl2 Cd1 127.54(18) 5_567 . . 2_565 ?
Cl2 Cd1 Cl2 Cd1 -143.01(16) 6_558 . . 2_565 ?
Cl2 Cd1 Cl2 Cd1 36.99(16) 2_564 . . 2_565 ?
Cl2 Cd1 Cl2 Cd1 -47(5) 5_567 . . 2_565 ?
C6 C1 C2 C3 -0.6(10) . . . . ?
N1 C1 C2 C3 179.7(6) . . . . ?
C1 C2 C3 C4 -0.2(10) . . . . ?
C2 C3 C4 C5 0.4(10) . . . . ?
C2 C3 C4 C4 -178.9(4) . . . 7_575 ?
C3 C4 C5 C6 0.2(10) . . . . ?
C4 C4 C5 C6 179.6(5) 7_575 . . . ?
C3 C4 C5 C7 179.8(7) . . . . ?
C4 C4 C5 C7 -0.7(7) 7_575 . . . ?
C2 C1 C6 C5 1.1(10) . . . . ?
N1 C1 C6 C5 -179.1(6) . . . . ?
C4 C5 C6 C1 -0.9(9) . . . . ?
C7 C5 C6 C1 179.5(8) . . . . ?
C6 C5 C7 C5 -179.3(5) . . . 7_575 ?
C4 C5 C7 C5 1.1(11) . . . 7_575 ?
